data_4020389
loop_
_publ_author_name
'Diana S. Stoianova'
'Alan Whitehead'
'Paul R. Hanson'

_publ_section_title
;
 P-Heterocyclic Building Blocks:  Application to the
 Stereoselective Synthesis of P-Sugars.
;
_journal_name_full 'Journal of Organic Chemistry'
_journal_page_first 5880
_journal_page_last 5889
_journal_paper_doi 10.1021/jo0505122
_journal_volume 70
_journal_year 2005
_chemical_formula_moiety 'C11 H14 N3 O5 P'
_chemical_formula_sum 'C11 H14 N3 O5 P'
_chemical_formula_weight 299.22
_space_group_IT_number 2
_symmetry_cell_setting triclinic
_symmetry_space_group_name_Hall '-P 1'
_symmetry_space_group_name_H-M 'P -1'
_cell_angle_alpha 79.409(4)
_cell_angle_beta 74.124(4)
_cell_angle_gamma 81.613(4)
_cell_formula_units_Z 2
_cell_length_a 8.1636(13)
_cell_length_b 8.7184(14)
_cell_length_c 10.1021(16)
_cell_measurement_temperature 100(2)
_cell_volume 676.31(19)
_diffrn_ambient_temperature 100(2)
_exptl_crystal_density_diffrn 1.469
_cod_database_code 4020389

loop_
_symmetry_equiv_pos_as_xyz
'x, y, z'
'-x, -y, -z'

loop_
_atom_site_label
_atom_site_type_symbol
_atom_site_fract_x
_atom_site_fract_y
_atom_site_fract_z
_atom_site_U_iso_or_equiv
_atom_site_adp_type
_atom_site_occupancy
_atom_site_symmetry_multiplicity
_atom_site_calc_flag
_atom_site_refinement_flags
_atom_site_disorder_assembly
_atom_site_disorder_group
O1 O 0.6230(2) 0.69380(18) 0.41110(16) 0.0190(4) Uani 1 1 d . . .
P2 P 0.72952(7) 0.65339(7) 0.52368(6) 0.0170(2) Uani 1 1 d . . .
C3 C 0.9197(3) 0.7519(3) 0.4389(2) 0.0179(5) Uani 1 1 d . . .
H3 H 0.9881 0.6916 0.3633 0.021 Uiso 1 1 calc R . .
C4 C 0.8773(3) 0.9184(3) 0.3690(2) 0.0181(5) Uani 1 1 d . . .
H4 H 0.9865 0.9633 0.3158 0.022 Uiso 1 1 calc R . .
C5 C 0.7669(3) 0.9187(3) 0.2681(2) 0.0200(5) Uani 1 1 d . . .
H5 H 0.7459 1.0286 0.2214 0.024 Uiso 1 1 calc R . .
C6 C 0.5939(3) 0.8554(3) 0.3421(2) 0.0199(5) Uani 1 1 d . . .
H6 H 0.5299 0.9223 0.4140 0.024 Uiso 1 1 calc R . .
O7 O 0.7570(2) 0.48232(19) 0.56259(18) 0.0229(4) Uani 1 1 d . . .
O8 O 0.6352(2) 0.74187(18) 0.65168(16) 0.0188(4) Uani 1 1 d . . .
C9 C 0.4900(3) 0.6915(3) 0.7535(2) 0.0180(5) Uani 1 1 d . . .
C10 C 0.3603(3) 0.6350(3) 0.7184(3) 0.0237(5) Uani 1 1 d . . .
H10 H 0.3690 0.6242 0.6248 0.028 Uiso 1 1 calc R . .
C11 C 0.2172(3) 0.5947(3) 0.8236(3) 0.0296(6) Uani 1 1 d . . .
H11 H 0.1269 0.5552 0.8018 0.036 Uiso 1 1 calc R . .
C12 C 0.2039(3) 0.6109(3) 0.9591(3) 0.0302(6) Uani 1 1 d . . .
H12 H 0.1050 0.5826 1.0300 0.036 Uiso 1 1 calc R . .
C13 C 0.3351(4) 0.6686(3) 0.9923(3) 0.0315(6) Uani 1 1 d . . .
H13 H 0.3257 0.6808 1.0857 0.038 Uiso 1 1 calc R . .
C14 C 0.4802(3) 0.7085(3) 0.8884(3) 0.0244(6) Uani 1 1 d . . .
H14 H 0.5713 0.7469 0.9101 0.029 Uiso 1 1 calc R . .
O15 O 1.0246(2) 0.74969(19) 0.53117(17) 0.0213(4) Uani 1 1 d . . .
H15 H 1.1065 0.6793 0.5165 0.026 Uiso 1 1 calc R . .
O16 O 0.7873(2) 1.01513(19) 0.46859(16) 0.0209(4) Uani 1 1 d . . .
H16 H 0.8468 1.0867 0.4669 0.025 Uiso 1 1 calc R . .
N17 N 0.8673(3) 0.8208(2) 0.1610(2) 0.0237(5) Uani 1 1 d . . .
N18 N 0.8508(3) 0.8680(3) 0.0422(2) 0.0269(5) Uani 1 1 d . . .
N19 N 0.8462(3) 0.8976(3) -0.0711(2) 0.0422(7) Uani 1 1 d . . .
C20 C 0.4831(3) 0.8476(3) 0.2470(3) 0.0264(6) Uani 1 1 d . . .
H20A H 0.5412 0.7752 0.1812 0.040 Uiso 1 1 d R . .
H20B H 0.4623 0.9523 0.1955 0.040 Uiso 1 1 d R . .
H20C H 0.3737 0.8104 0.3023 0.040 Uiso 1 1 d R . .

loop_
_atom_site_aniso_label
_atom_site_aniso_U_11
_atom_site_aniso_U_22
_atom_site_aniso_U_33
_atom_site_aniso_U_23
_atom_site_aniso_U_13
_atom_site_aniso_U_12
O1 0.0133(8) 0.0182(9) 0.0233(8) -0.0025(7) -0.0003(7) -0.0038(6)
P2 0.0100(3) 0.0164(4) 0.0224(3) -0.0029(2) 0.0002(2) -0.0023(2)
C3 0.0118(11) 0.0197(11) 0.0201(11) -0.0028(9) -0.0003(9) -0.0023(9)
C4 0.0127(11) 0.0167(12) 0.0219(11) -0.0033(9) 0.0018(9) -0.0038(9)
C5 0.0151(12) 0.0185(12) 0.0224(12) -0.0022(9) 0.0007(9) -0.0012(9)
C6 0.0143(11) 0.0194(12) 0.0240(12) -0.0037(9) -0.0017(9) -0.0005(9)
O7 0.0133(8) 0.0199(9) 0.0323(9) -0.0034(7) 0.0000(7) -0.0028(6)
O8 0.0126(8) 0.0184(8) 0.0218(8) -0.0026(7) 0.0032(6) -0.0055(6)
C9 0.0117(11) 0.0147(11) 0.0236(11) -0.0005(9) 0.0012(9) -0.0023(8)
C10 0.0205(13) 0.0257(13) 0.0244(12) -0.0063(10) -0.0015(10) -0.0058(10)
C11 0.0172(13) 0.0358(15) 0.0357(14) -0.0092(12) 0.0006(11) -0.0111(11)
C12 0.0201(13) 0.0349(15) 0.0301(13) -0.0042(11) 0.0068(11) -0.0109(11)
C13 0.0306(15) 0.0396(16) 0.0213(12) -0.0024(11) 0.0008(11) -0.0110(12)
C14 0.0191(13) 0.0278(14) 0.0255(12) -0.0021(10) -0.0038(10) -0.0062(10)
O15 0.0111(8) 0.0223(9) 0.0300(9) -0.0061(7) -0.0035(7) -0.0002(6)
O16 0.0155(8) 0.0175(8) 0.0278(9) -0.0075(7) 0.0012(7) -0.0028(6)
N17 0.0197(11) 0.0279(12) 0.0209(10) -0.0058(9) -0.0002(8) -0.0014(8)
N18 0.0208(11) 0.0325(13) 0.0245(12) -0.0039(9) 0.0015(9) -0.0082(9)
N19 0.0447(16) 0.0543(17) 0.0231(12) -0.0003(11) -0.0018(11) -0.0104(13)
C20 0.0224(13) 0.0287(14) 0.0287(13) -0.0021(11) -0.0080(11) -0.0046(10)

loop_
_geom_bond_atom_site_label_1
_geom_bond_atom_site_label_2
_geom_bond_distance
_geom_bond_site_symmetry_2
_geom_bond_publ_flag
O1 C6 1.469(3) . ?
O1 P2 1.5742(17) . ?
P2 O7 1.4712(17) . ?
P2 O8 1.5838(16) . ?
P2 C3 1.809(2) . ?
C3 O15 1.424(3) . ?
C3 C4 1.528(3) . ?
C3 H3 1.0000 . ?
C4 O16 1.411(3) . ?
C4 C5 1.534(3) . ?
C4 H4 1.0000 . ?
C5 N17 1.491(3) . ?
C5 C6 1.535(3) . ?
C5 H5 1.0000 . ?
C6 C20 1.505(3) . ?
C6 H6 1.0000 . ?
O8 C9 1.405(3) . ?
C9 C14 1.376(3) . ?
C9 C10 1.383(3) . ?
C10 C11 1.386(3) . ?
C10 H10 0.9500 . ?
C11 C12 1.375(4) . ?
C11 H11 0.9500 . ?
C12 C13 1.389(4) . ?
C12 H12 0.9500 . ?
C13 C14 1.390(3) . ?
C13 H13 0.9500 . ?
C14 H14 0.9500 . ?
O15 H15 0.8400 . ?
O16 H16 0.8400 . ?
N17 N18 1.232(3) . ?
N18 N19 1.136(3) . ?
C20 H20A 0.9800 . ?
C20 H20B 0.9800 . ?
C20 H20C 0.9800 . ?
